data_4325051
loop_
_publ_author_name
'Li-Pei Wei'
'Zhi-Gang Ren'
'Lian-Wen Zhu'
'Wen-Yan Yan'
'Sha Sun'
'Hui-Fang Wang'
'Jian-Ping Lang'
'Zhen-Rong Sun'

_publ_contact_author_address
;
 College of Chemistry, Chemical Engineering and Materials Science
 Soochow University
 Suzhou 215123, Jiangsu
 P.R.China
;
_publ_contact_author_email jplang@suda.edu.cn
_publ_contact_author_fax 86-512-65880089
_publ_contact_author_name 'Jian-Ping Lang'
_publ_contact_author_phone 86-512-65882865
_publ_section_title
;
 Construction of Halide-Bridged Tungsten-Copper-Sulfide Double Cubanelike
 Clusters from a New Precursor [(Tp*WS2)2(\m-S2)]
;
_journal_name_full 'Inorganic Chemistry'
_journal_page_first 4493
_journal_page_last 4502
_journal_paper_doi 10.1021/ic200147d
_journal_volume 50
_journal_year 2011
_chemical_formula_moiety 'C30 H44 B2 Cl5 Cu6 N12 S6 W2, C8 H20 N, C4 H10 O'
_chemical_formula_sum 'C42 H74 B2 Cl5 Cu6 N13 O S6 W2'
_chemical_formula_weight 1917.31
_chemical_name_systematic
; 
 ? 
;
_space_group_IT_number 60
_symmetry_cell_setting orthorhombic
_symmetry_space_group_name_Hall '-P 2n 2ab'
_symmetry_space_group_name_H-M 'P b c n'
_atom_sites_solution_hydrogens geom
_atom_sites_solution_primary direct
_atom_sites_solution_secondary difmap
_cell_angle_alpha 90.00
_cell_angle_beta 90.00
_cell_angle_gamma 90.00
_cell_formula_units_Z 4
_cell_length_a 21.152(4)
_cell_length_b 24.156(5)
_cell_length_c 15.478(3)
_cell_measurement_reflns_used 28244
_cell_measurement_temperature 223(2)
_cell_measurement_theta_max 27.4932
_cell_measurement_theta_min 3.0097
_cell_volume 7908(3)
_computing_cell_refinement 'CrystalClear, Ver. 1.30 (Rigaku/MSC, 2001)'
_computing_data_collection 'CrystalClear, Ver. 1.30 (Rigaku/MSC, 2001)'
_computing_data_reduction 'CrystalStructure, Ver. 3.60 (Rigaku/MSC, 2004)'
_computing_molecular_graphics 'ORTEPII (Johnson, 1976)'
_computing_publication_material SHELXL97
_computing_structure_refinement 'SHELXL-97 (Sheldrick, 1997)'
_computing_structure_solution 'SHELXS-97 (Sheldrick, 1990)'
_diffrn_ambient_temperature 223(2)
_diffrn_measured_fraction_theta_full 0.989
_diffrn_measured_fraction_theta_max 0.989
_diffrn_measurement_device_type 'Rigaku MercuryCCD area detector'
_diffrn_measurement_method \w
_diffrn_radiation_monochromator graphite
_diffrn_radiation_source 'fine-focus sealed tube'
_diffrn_radiation_type MoK\a
_diffrn_radiation_wavelength 0.71073
_diffrn_reflns_av_R_equivalents 0.0355
_diffrn_reflns_av_sigmaI/netI 0.0311
_diffrn_reflns_limit_h_max 24
_diffrn_reflns_limit_h_min -27
_diffrn_reflns_limit_k_max 31
_diffrn_reflns_limit_k_min -23
_diffrn_reflns_limit_l_max 18
_diffrn_reflns_limit_l_min -19
_diffrn_reflns_number 40418
_diffrn_reflns_theta_full 27.49
_diffrn_reflns_theta_max 27.49
_diffrn_reflns_theta_min 3.01
_diffrn_standards_decay_% 0
_diffrn_standards_interval_count 0
_diffrn_standards_interval_time 0
_diffrn_standards_number 0
_exptl_absorpt_coefficient_mu 4.840
_exptl_absorpt_correction_T_max 0.4444
_exptl_absorpt_correction_T_min 0.1327
_exptl_absorpt_correction_type multi-scan
_exptl_absorpt_process_details 'Jacobson, R. (1998) Private communication to Rigaku Company, Tokyo, Japan.'
_exptl_crystal_colour black
_exptl_crystal_density_diffrn 1.610
_exptl_crystal_description Chip
_exptl_crystal_F_000 3752
_exptl_crystal_size_max 0.70
_exptl_crystal_size_mid 0.30
_exptl_crystal_size_min 0.20
_refine_diff_density_max 2.080
_refine_diff_density_min -0.856
_refine_diff_density_rms 0.144
_refine_ls_extinction_method none
_refine_ls_goodness_of_fit_ref 1.184
_refine_ls_hydrogen_treatment mixed
_refine_ls_matrix_type full
_refine_ls_number_parameters 393
_refine_ls_number_reflns 8981
_refine_ls_number_restraints 4
_refine_ls_restrained_S_all 1.186
_refine_ls_R_factor_all 0.0565
_refine_ls_R_factor_gt 0.0503
_refine_ls_shift/su_max 0.002
_refine_ls_shift/su_mean 0.000
_refine_ls_structure_factor_coef Fsqd
_refine_ls_weighting_details 'calc w=1/[\s^2^(Fo^2^)+(0.0632P)^2^+19.3223P] where P=(Fo^2^+2Fc^2^)/3'
_refine_ls_weighting_scheme calc
_refine_ls_wR_factor_gt 0.1356
_refine_ls_wR_factor_ref 0.1399
_reflns_number_gt 8149
_reflns_number_total 8981
_reflns_threshold_expression >2sigma(I)
_cod_data_source_file ic200147d_si_002_6.cif
_cod_data_source_block 5
_cod_original_cell_volume 7909(3)
_cod_database_code 4325051

loop_
_symmetry_equiv_pos_as_xyz
'x, y, z'
'-x+1/2, -y+1/2, z+1/2'
'-x, y, -z+1/2'
'x+1/2, -y+1/2, -z'
'-x, -y, -z'
'x-1/2, y-1/2, -z-1/2'
'x, -y, z-1/2'
'-x-1/2, y-1/2, z'

loop_
_atom_site_label
_atom_site_type_symbol
_atom_site_fract_x
_atom_site_fract_y
_atom_site_fract_z
_atom_site_U_iso_or_equiv
_atom_site_adp_type
_atom_site_occupancy
_atom_site_symmetry_multiplicity
_atom_site_calc_flag
_atom_site_refinement_flags
_atom_site_disorder_assembly
_atom_site_disorder_group
W1 W 0.322674(11) 0.801718(10) 0.279766(15) 0.03243(10) Uani 1 1 d . . .
Cu3 Cu 0.41569(4) 0.82027(3) 0.16873(5) 0.04155(19) Uani 1 1 d . . .
Cu1 Cu 0.35614(4) 0.90785(3) 0.26920(5) 0.03859(19) Uani 1 1 d . . .
Cu2 Cu 0.43521(4) 0.82188(3) 0.35095(5) 0.03904(18) Uani 1 1 d . . .
S1 S 0.31997(7) 0.85838(7) 0.15987(10) 0.0377(3) Uani 1 1 d . . .
S3 S 0.34483(7) 0.86153(6) 0.39232(9) 0.0356(3) Uani 1 1 d . . .
S2 S 0.41326(8) 0.75030(6) 0.26390(10) 0.0366(3) Uani 1 1 d . . .
B1 B 0.1911(4) 0.7230(4) 0.3032(5) 0.0487(19) Uani 1 1 d . . .
H1 H 0.151(3) 0.697(3) 0.313(5) 0.043(18) Uiso 1 1 d . . .
Cl2 Cl 0.48221(7) 0.81602(7) 0.05684(9) 0.0393(3) Uani 1 1 d . . .
Cl1 Cl 0.36542(8) 0.99715(6) 0.25895(11) 0.0458(4) Uani 1 1 d . . .
Cl3 Cl 0.5000 0.88937(8) 0.2500 0.0348(4) Uani 1 2 d S . .
N1 N 0.2193(2) 0.8241(3) 0.3025(4) 0.0466(13) Uani 1 1 d . . .
N2 N 0.1746(3) 0.7831(3) 0.3145(4) 0.0493(14) Uani 1 1 d . . .
N3 N 0.2752(3) 0.7379(2) 0.1912(3) 0.0420(12) Uani 1 1 d . . .
N4 N 0.2187(3) 0.7143(3) 0.2128(3) 0.0476(14) Uani 1 1 d . . .
N5 N 0.2945(3) 0.7373(2) 0.3807(3) 0.0379(11) Uani 1 1 d . . .
N6 N 0.2404(3) 0.7064(2) 0.3695(3) 0.0431(13) Uani 1 1 d . . .
C1 C 0.2165(4) 0.9291(4) 0.3048(8) 0.081(3) Uani 1 1 d . . .
H1A H 0.2502 0.9332 0.3467 0.121 Uiso 1 1 calc R . .
H1B H 0.1842 0.9568 0.3155 0.121 Uiso 1 1 calc R . .
H1C H 0.2334 0.9341 0.2470 0.121 Uiso 1 1 calc R . .
C2 C 0.1878(3) 0.8719(3) 0.3126(6) 0.0580(19) Uani 1 1 d . . .
C3 C 0.1250(4) 0.8612(4) 0.3312(6) 0.071(2) Uani 1 1 d . . .
H3 H 0.0933 0.8877 0.3415 0.086 Uiso 1 1 calc R . .
C4 C 0.1177(3) 0.8064(4) 0.3317(5) 0.058(2) Uani 1 1 d . . .
C5 C 0.0587(4) 0.7730(5) 0.3493(7) 0.081(3) Uani 1 1 d . . .
H5A H 0.0503 0.7487 0.3007 0.122 Uiso 1 1 calc R . .
H5B H 0.0231 0.7978 0.3575 0.122 Uiso 1 1 calc R . .
H5C H 0.0647 0.7510 0.4011 0.122 Uiso 1 1 calc R . .
C6 C 0.3473(4) 0.7313(3) 0.0594(5) 0.0565(19) Uani 1 1 d . . .
H6A H 0.3486 0.7707 0.0471 0.085 Uiso 1 1 calc R . .
H6B H 0.3458 0.7108 0.0055 0.085 Uiso 1 1 calc R . .
H6C H 0.3847 0.7208 0.0916 0.085 Uiso 1 1 calc R . .
C7 C 0.2896(3) 0.7184(3) 0.1116(4) 0.0453(15) Uani 1 1 d . . .
C8 C 0.2419(4) 0.6837(3) 0.0842(5) 0.0550(18) Uani 1 1 d . . .
H8 H 0.2399 0.6652 0.0309 0.066 Uiso 1 1 calc R . .
C9 C 0.1985(4) 0.6812(3) 0.1478(5) 0.0550(19) Uani 1 1 d . . .
C10 C 0.1369(4) 0.6488(4) 0.1531(6) 0.076(3) Uani 1 1 d . . .
H10A H 0.1264 0.6343 0.0965 0.113 Uiso 1 1 calc R . .
H10B H 0.1033 0.6731 0.1728 0.113 Uiso 1 1 calc R . .
H10C H 0.1417 0.6184 0.1935 0.113 Uiso 1 1 calc R . .
C11 C 0.3865(3) 0.7334(3) 0.4860(4) 0.0506(17) Uani 1 1 d . . .
H11A H 0.3935 0.7150 0.5408 0.076 Uiso 1 1 calc R . .
H11B H 0.3847 0.7731 0.4949 0.076 Uiso 1 1 calc R . .
H11C H 0.4208 0.7246 0.4467 0.076 Uiso 1 1 calc R . .
C12 C 0.3253(3) 0.7139(3) 0.4481(4) 0.0436(15) Uani 1 1 d . . .
C13 C 0.2913(4) 0.6693(3) 0.4782(4) 0.0491(17) Uani 1 1 d . . .
H13 H 0.3026 0.6462 0.5245 0.059 Uiso 1 1 calc R . .
C14 C 0.2383(4) 0.6649(3) 0.4284(4) 0.0477(16) Uani 1 1 d . . .
C15 C 0.1866(4) 0.6236(4) 0.4309(5) 0.068(2) Uani 1 1 d . . .
H15A H 0.1478 0.6414 0.4495 0.102 Uiso 1 1 calc R . .
H15B H 0.1974 0.5943 0.4712 0.102 Uiso 1 1 calc R . .
H15C H 0.1806 0.6080 0.3738 0.102 Uiso 1 1 calc R . .
N7 N 0.0000 0.5000 0.5000 0.0381(16) Uani 1 2 d S . .
C16 C -0.0024(6) 0.4397(5) 0.5186(9) 0.042(3) Uani 0.50 1 d P A -1
H16A H -0.0387 0.4238 0.4880 0.051 Uiso 0.50 1 calc PR A -1
H16B H 0.0358 0.4224 0.4952 0.051 Uiso 0.50 1 calc PR A -1
C17 C -0.0551(6) 0.5325(5) 0.5341(8) 0.040(3) Uani 0.50 1 d P A -1
H17A H -0.0491 0.5717 0.5199 0.048 Uiso 0.50 1 calc PR A -1
H17B H -0.0562 0.5291 0.5972 0.048 Uiso 0.50 1 calc PR A -1
C18 C 0.0093(6) 0.5083(6) 0.4029(8) 0.044(3) Uani 0.50 1 d P A -1
H18A H -0.0254 0.4901 0.3722 0.052 Uiso 0.50 1 calc PR A -1
H18B H 0.0487 0.4900 0.3855 0.052 Uiso 0.50 1 calc PR A -1
C19 C 0.0602(6) 0.5276(6) 0.5468(8) 0.042(3) Uani 0.50 1 d P A -1
H19A H 0.0628 0.5665 0.5295 0.050 Uiso 0.50 1 calc PR A -1
H19B H 0.0535 0.5265 0.6094 0.050 Uiso 0.50 1 calc PR A -1
C20 C -0.008(2) 0.425(2) 0.611(3) 0.072(13) Uani 0.50 1 d P A -1
H20A H -0.0086 0.3850 0.6174 0.108 Uiso 0.50 1 calc PR A -1
H20B H -0.0461 0.4406 0.6351 0.108 Uiso 0.50 1 calc PR A -1
H20C H 0.0286 0.4396 0.6424 0.108 Uiso 0.50 1 calc PR A -1
C21 C -0.1202(15) 0.5125(11) 0.4962(17) 0.045(5) Uani 0.50 1 d P A -1
H21A H -0.1540 0.5350 0.5198 0.067 Uiso 0.50 1 calc PR A -1
H21B H -0.1271 0.4741 0.5116 0.067 Uiso 0.50 1 calc PR A -1
H21C H -0.1197 0.5161 0.4338 0.067 Uiso 0.50 1 calc PR A -1
C22 C 0.012(2) 0.5692(18) 0.375(2) 0.057(9) Uani 0.50 1 d P A -1
H22A H 0.0179 0.5712 0.3127 0.086 Uiso 0.50 1 calc PR A -1
H22B H 0.0471 0.5874 0.4034 0.086 Uiso 0.50 1 calc PR A -1
H22C H -0.0271 0.5875 0.3903 0.086 Uiso 0.50 1 calc PR A -1
C23 C 0.1204(15) 0.5006(11) 0.5269(16) 0.043(5) Uani 0.50 1 d P A -1
H23A H 0.1545 0.5199 0.5560 0.065 Uiso 0.50 1 calc PR A -1
H23B H 0.1276 0.5014 0.4650 0.065 Uiso 0.50 1 calc PR A -1
H23C H 0.1192 0.4624 0.5465 0.065 Uiso 0.50 1 calc PR A -1
O1 O 0.3383(12) 0.5468(10) 0.1755(16) 0.167(9) Uiso 0.50 1 d PD . .
C24 C 0.2929(15) 0.5370(13) 0.1113(19) 0.149(12) Uiso 0.50 1 d PD . .
H24A H 0.2852 0.5723 0.0821 0.179 Uiso 0.50 1 calc PR . .
H24B H 0.2536 0.5270 0.1408 0.179 Uiso 0.50 1 calc PR . .
C25 C 0.3033(15) 0.4957(11) 0.0440(18) 0.128(10) Uiso 0.50 1 d PD . .
H25A H 0.2670 0.4948 0.0056 0.192 Uiso 0.50 1 calc PR . .
H25B H 0.3089 0.4596 0.0703 0.192 Uiso 0.50 1 calc PR . .
H25C H 0.3409 0.5053 0.0113 0.192 Uiso 0.50 1 calc PR . .
C26 C 0.3166(12) 0.5839(12) 0.2434(18) 0.107(8) Uiso 0.50 1 d PD . .
H26A H 0.2830 0.5671 0.2784 0.129 Uiso 0.50 1 calc PR . .
H26B H 0.3019 0.6194 0.2202 0.129 Uiso 0.50 1 calc PR . .
C27 C 0.3759(14) 0.5900(17) 0.293(2) 0.166(14) Uiso 0.50 1 d PD . .
H27A H 0.3696 0.6162 0.3393 0.249 Uiso 0.50 1 calc PR . .
H27B H 0.4090 0.6033 0.2547 0.249 Uiso 0.50 1 calc PR . .
H27C H 0.3881 0.5544 0.3165 0.249 Uiso 0.50 1 calc PR . .

loop_
_atom_site_aniso_label
_atom_site_aniso_U_11
_atom_site_aniso_U_22
_atom_site_aniso_U_33
_atom_site_aniso_U_23
_atom_site_aniso_U_13
_atom_site_aniso_U_12
W1 0.03410(15) 0.03373(15) 0.02946(15) 0.00152(8) -0.00140(9) -0.00804(9)
Cu3 0.0425(4) 0.0477(5) 0.0345(4) 0.0060(3) 0.0052(3) 0.0001(3)
Cu1 0.0481(4) 0.0337(4) 0.0340(4) 0.0032(3) -0.0021(3) -0.0058(3)
Cu2 0.0380(4) 0.0421(4) 0.0370(4) -0.0059(3) -0.0059(3) -0.0017(3)
S1 0.0414(8) 0.0409(8) 0.0309(7) 0.0042(6) -0.0048(6) -0.0046(6)
S3 0.0424(8) 0.0362(7) 0.0282(7) -0.0010(6) 0.0026(6) -0.0038(6)
S2 0.0436(8) 0.0321(7) 0.0340(7) -0.0016(6) -0.0017(6) -0.0027(6)
B1 0.046(4) 0.060(5) 0.041(4) 0.003(4) -0.006(3) -0.015(4)
Cl2 0.0391(7) 0.0503(8) 0.0285(7) 0.0004(6) -0.0021(6) 0.0003(6)
Cl1 0.0553(9) 0.0339(7) 0.0483(9) 0.0040(6) -0.0054(7) -0.0040(7)
Cl3 0.0370(10) 0.0316(10) 0.0358(10) 0.000 0.0005(8) 0.000
N1 0.031(3) 0.055(4) 0.054(3) 0.007(3) 0.002(2) -0.008(2)
N2 0.039(3) 0.062(4) 0.047(3) 0.005(3) -0.002(2) -0.013(3)
N3 0.046(3) 0.044(3) 0.036(3) 0.000(2) -0.006(2) -0.019(2)
N4 0.051(3) 0.054(3) 0.037(3) 0.000(2) -0.008(2) -0.025(3)
N5 0.045(3) 0.039(3) 0.030(2) 0.004(2) -0.001(2) -0.014(2)
N6 0.046(3) 0.048(3) 0.035(3) 0.002(2) -0.002(2) -0.017(2)
C1 0.043(4) 0.056(5) 0.144(9) 0.014(6) 0.012(5) 0.013(4)
C2 0.039(4) 0.056(5) 0.079(5) 0.012(4) 0.003(4) -0.004(3)
C3 0.036(4) 0.086(7) 0.092(7) 0.014(5) 0.012(4) 0.008(4)
C4 0.036(4) 0.085(6) 0.053(4) 0.015(4) -0.004(3) -0.007(4)
C5 0.037(4) 0.120(9) 0.087(7) 0.008(6) -0.001(4) -0.026(5)
C6 0.065(5) 0.067(5) 0.037(4) -0.012(3) -0.001(3) -0.014(4)
C7 0.054(4) 0.047(4) 0.035(3) -0.002(3) -0.003(3) -0.016(3)
C8 0.062(5) 0.063(5) 0.040(4) -0.004(3) -0.008(3) -0.019(4)
C9 0.061(4) 0.054(4) 0.051(4) 0.002(3) -0.014(4) -0.027(4)
C10 0.080(6) 0.084(6) 0.062(5) 0.000(4) -0.011(5) -0.045(5)
C11 0.054(4) 0.054(4) 0.044(4) 0.016(3) -0.010(3) -0.009(3)
C12 0.053(4) 0.044(4) 0.034(3) 0.001(3) -0.001(3) -0.011(3)
C13 0.068(5) 0.042(4) 0.038(3) 0.013(3) 0.000(3) -0.011(3)
C14 0.063(4) 0.047(4) 0.034(3) 0.006(3) 0.006(3) -0.022(3)
C15 0.088(6) 0.068(5) 0.048(4) 0.007(4) -0.002(4) -0.043(5)
N7 0.046(4) 0.034(4) 0.034(4) -0.012(3) 0.003(3) 0.003(3)
C16 0.051(7) 0.022(6) 0.054(8) -0.006(5) 0.006(6) -0.002(5)
C17 0.048(7) 0.038(7) 0.035(6) -0.007(5) 0.010(5) 0.012(5)
C18 0.047(7) 0.054(8) 0.031(6) -0.009(5) 0.001(5) 0.005(6)
C19 0.041(7) 0.047(7) 0.038(7) -0.005(5) 0.009(5) -0.008(6)
C20 0.048(15) 0.07(2) 0.10(3) 0.023(17) -0.009(17) -0.009(15)
C21 0.049(9) 0.039(13) 0.046(15) -0.018(8) 0.002(9) 0.010(8)
C22 0.077(19) 0.053(14) 0.043(10) 0.029(9) 0.025(11) 0.022(12)
C23 0.051(9) 0.038(13) 0.040(14) -0.009(8) 0.016(9) 0.007(9)

loop_
_atom_type_symbol
_atom_type_description
_atom_type_scat_dispersion_real
_atom_type_scat_dispersion_imag
_atom_type_scat_source
C C 0.0033 0.0016 'International Tables Vol C Tables 4.2.6.8 and 6.1.1.4'
H H 0.0000 0.0000 'International Tables Vol C Tables 4.2.6.8 and 6.1.1.4'
B B 0.0013 0.0007 'International Tables Vol C Tables 4.2.6.8 and 6.1.1.4'
N N 0.0061 0.0033 'International Tables Vol C Tables 4.2.6.8 and 6.1.1.4'
O O 0.0106 0.0060 'International Tables Vol C Tables 4.2.6.8 and 6.1.1.4'
S S 0.1246 0.1234 'International Tables Vol C Tables 4.2.6.8 and 6.1.1.4'
Cl Cl 0.1484 0.1585 'International Tables Vol C Tables 4.2.6.8 and 6.1.1.4'
Cu Cu 0.3201 1.2651 'International Tables Vol C Tables 4.2.6.8 and 6.1.1.4'
W W -0.8490 6.8722 'International Tables Vol C Tables 4.2.6.8 and 6.1.1.4'

loop_
_geom_angle_atom_site_label_1
_geom_angle_atom_site_label_2
_geom_angle_atom_site_label_3
_geom_angle
_geom_angle_site_symmetry_1
_geom_angle_site_symmetry_3
N1 W1 N5 78.8(2) . .
N1 W1 N3 80.3(2) . .
N5 W1 N3 80.59(18) . .
N1 W1 S2 160.88(16) . .
N5 W1 S2 85.53(15) . .
N3 W1 S2 86.45(15) . .
N1 W1 S1 87.69(15) . .
N5 W1 S1 161.47(13) . .
N3 W1 S1 84.69(14) . .
S2 W1 S1 104.81(6) . .
N1 W1 S3 86.01(16) . .
N5 W1 S3 87.89(13) . .
N3 W1 S3 163.54(14) . .
S2 W1 S3 104.45(6) . .
S1 W1 S3 103.91(6) . .
N1 W1 Cu3 140.53(15) . .
N5 W1 Cu3 138.77(14) . .
N3 W1 Cu3 92.95(14) . .
S2 W1 Cu3 53.33(4) . .
S1 W1 Cu3 52.87(4) . .
S3 W1 Cu3 103.45(4) . .
N1 W1 Cu1 92.09(15) . .
N5 W1 Cu1 140.06(13) . .
N3 W1 Cu1 136.57(14) . .
S2 W1 Cu1 106.98(4) . .
S1 W1 Cu1 52.14(4) . .
S3 W1 Cu1 52.48(4) . .
Cu3 W1 Cu1 66.44(3) . .
N1 W1 Cu2 138.51(16) . .
N5 W1 Cu2 94.27(13) . .
N3 W1 Cu2 139.47(15) . .
S2 W1 Cu2 53.02(4) . .
S1 W1 Cu2 104.24(4) . .
S3 W1 Cu2 52.68(4) . .
Cu3 W1 Cu2 64.82(3) . .
Cu1 W1 Cu2 67.21(3) . .
S1 Cu3 Cl2 122.93(6) . .
S1 Cu3 S2 109.33(7) . .
Cl2 Cu3 S2 119.28(7) . .
S1 Cu3 W1 55.62(4) . .
Cl2 Cu3 W1 164.26(6) . .
S2 Cu3 W1 55.23(5) . .
S1 Cu3 Cl3 111.53(6) . .
Cl2 Cu3 Cl3 88.51(5) . .
S2 Cu3 Cl3 99.91(6) . .
W1 Cu3 Cl3 106.72(3) . .
S1 Cu3 Cu2 100.77(5) . .
Cl2 Cu3 Cu2 132.56(5) . .
S2 Cu3 Cu2 50.49(4) . .
W1 Cu3 Cu2 57.88(2) . .
Cl3 Cu3 Cu2 56.27(3) . .
S1 Cu3 Cu1 48.68(5) . .
Cl2 Cu3 Cu1 136.04(6) . .
S2 Cu3 Cu1 100.77(5) . .
W1 Cu3 Cu1 57.01(2) . .
Cl3 Cu3 Cu1 66.10(4) . .
Cu2 Cu3 Cu1 61.60(3) . .
Cl1 Cu1 S1 120.85(7) . .
Cl1 Cu1 S3 124.91(7) . .
S1 Cu1 S3 110.32(7) . .
Cl1 Cu1 W1 169.77(6) . .
S1 Cu1 W1 55.56(4) . .
S3 Cu1 W1 55.56(4) . .
Cl1 Cu1 Cu3 130.05(6) . .
S1 Cu1 Cu3 49.27(5) . .
S3 Cu1 Cu3 97.97(5) . .
W1 Cu1 Cu3 56.54(2) . .
Cl1 Cu1 Cu2 132.76(6) . .
S1 Cu1 Cu2 98.29(5) . .
S3 Cu1 Cu2 48.64(5) . .
W1 Cu1 Cu2 56.45(2) . .
Cu3 Cu1 Cu2 58.17(3) . .
S3 Cu2 S2 109.03(7) . .
S3 Cu2 Cl2 120.51(6) . 3_655
S2 Cu2 Cl2 119.44(7) . 3_655
S3 Cu2 Cl3 110.44(6) . .
S2 Cu2 Cl3 103.18(6) . .
Cl2 Cu2 Cl3 90.65(5) 3_655 .
S3 Cu2 W1 55.43(4) . .
S2 Cu2 W1 54.96(5) . .
Cl2 Cu2 W1 159.87(5) 3_655 .
Cl3 Cu2 W1 109.35(3) . .
S3 Cu2 Cu3 99.53(5) . .
S2 Cu2 Cu3 50.54(4) . .
Cl2 Cu2 Cu3 137.38(5) 3_655 .
Cl3 Cu2 Cu3 59.89(3) . .
W1 Cu2 Cu3 57.29(2) . .
S3 Cu2 Cu1 48.37(4) . .
S2 Cu2 Cu1 99.65(5) . .
Cl2 Cu2 Cu1 138.83(5) 3_655 .
Cl3 Cu2 Cu1 66.81(3) . .
W1 Cu2 Cu1 56.34(2) . .
Cu3 Cu2 Cu1 60.22(3) . .
Cu1 S1 Cu3 82.05(6) . .
Cu1 S1 W1 72.30(5) . .
Cu3 S1 W1 71.51(5) . .
Cu1 S3 Cu2 82.98(6) . .
Cu1 S3 W1 71.96(5) . .
Cu2 S3 W1 71.89(5) . .
Cu2 S2 Cu3 78.97(6) . .
Cu2 S2 W1 72.02(5) . .
Cu3 S2 W1 71.44(5) . .
N2 B1 N6 109.6(6) . .
N2 B1 N4 109.1(6) . .
N6 B1 N4 108.6(7) . .
Cu3 Cl2 Cu2 89.67(6) . 3_655
Cu2 Cl3 Cu2 103.78(8) . 3_655
Cu2 Cl3 Cu3 63.84(4) . .
Cu2 Cl3 Cu3 72.00(5) 3_655 .
Cu2 Cl3 Cu3 72.00(5) . 3_655
Cu2 Cl3 Cu3 63.84(4) 3_655 3_655
Cu3 Cl3 Cu3 105.18(7) . 3_655
C2 N1 N2 105.1(5) . .
C2 N1 W1 134.3(5) . .
N2 N1 W1 120.5(5) . .
C4 N2 N1 109.7(7) . .
C4 N2 B1 129.0(6) . .
N1 N2 B1 121.2(6) . .
C7 N3 N4 106.0(5) . .
C7 N3 W1 132.7(4) . .
N4 N3 W1 121.2(4) . .
C9 N4 N3 109.9(6) . .
C9 N4 B1 129.8(6) . .
N3 N4 B1 120.0(5) . .
C12 N5 N6 105.7(5) . .
C12 N5 W1 133.3(4) . .
N6 N5 W1 120.0(4) . .
C14 N6 N5 110.1(5) . .
C14 N6 B1 128.8(6) . .
N5 N6 B1 121.0(5) . .
N1 C2 C3 109.9(7) . .
N1 C2 C1 125.3(6) . .
C3 C2 C1 124.8(8) . .
C4 C3 C2 107.4(8) . .
C3 C4 N2 108.0(7) . .
C3 C4 C5 128.9(8) . .
N2 C4 C5 123.2(8) . .
N3 C7 C8 109.0(6) . .
N3 C7 C6 127.1(6) . .
C8 C7 C6 123.9(6) . .
C9 C8 C7 107.5(6) . .
C8 C9 N4 107.6(6) . .
C8 C9 C10 130.2(7) . .
N4 C9 C10 122.2(7) . .
N5 C12 C13 109.7(6) . .
N5 C12 C11 126.0(6) . .
C13 C12 C11 124.4(6) . .
C14 C13 C12 107.4(6) . .
N6 C14 C13 107.1(5) . .
N6 C14 C15 122.8(7) . .
C13 C14 C15 130.1(6) . .
C16 N7 C16 180.0(10) 5_566 .
C16 N7 C17 65.3(7) 5_566 .
C16 N7 C17 114.7(7) . .
C16 N7 C17 114.7(7) 5_566 5_566
C16 N7 C17 65.3(7) . 5_566
C17 N7 C17 180.000(3) . 5_566
C16 N7 C18 108.9(7) 5_566 5_566
C16 N7 C18 71.1(7) . 5_566
C17 N7 C18 67.8(7) . 5_566
C17 N7 C18 112.2(7) 5_566 5_566
C16 N7 C18 71.1(7) 5_566 .
C16 N7 C18 108.9(7) . .
C17 N7 C18 112.2(7) . .
C17 N7 C18 67.8(7) 5_566 .
C18 N7 C18 180.000(2) 5_566 .
C16 N7 C19 110.3(7) 5_566 5_566
C16 N7 C19 69.7(7) . 5_566
C17 N7 C19 76.1(7) . 5_566
C17 N7 C19 103.9(7) 5_566 5_566
C18 N7 C19 106.6(7) 5_566 5_566
C18 N7 C19 73.4(7) . 5_566
C16 N7 C19 69.7(7) 5_566 .
C16 N7 C19 110.3(7) . .
C17 N7 C19 103.9(7) . .
C17 N7 C19 76.1(7) 5_566 .
C18 N7 C19 73.4(7) 5_566 .
C18 N7 C19 106.6(7) . .
C19 N7 C19 180.0(9) 5_566 .
C20 C16 N7 115(2) . .
N7 C17 C21 112.9(10) . .
N7 C18 C22 114.1(18) . .
C23 C19 N7 114.2(12) . .
C24 O1 C26 114(2) . .
O1 C24 C25 121(3) . .
O1 C26 C27 100(2) . .

loop_
_geom_bond_atom_site_label_1
_geom_bond_atom_site_label_2
_geom_bond_distance
_geom_bond_site_symmetry_2
W1 N1 2.279(6) .
W1 N5 2.284(5) .
W1 N3 2.294(5) .
W1 S2 2.2965(17) .
W1 S1 2.3067(16) .
W1 S3 2.3114(15) .
W1 Cu3 2.6505(9) .
W1 Cu1 2.6647(9) .
W1 Cu2 2.6679(9) .
Cu3 S1 2.2283(18) .
Cu3 Cl2 2.2338(17) .
Cu3 S2 2.2425(17) .
Cu3 Cl3 2.7475(15) .
Cu3 Cu2 2.8507(12) .
Cu3 Cu1 2.9121(12) .
Cu1 Cl1 2.1719(18) .
Cu1 S1 2.2083(17) .
Cu1 S3 2.2229(16) .
Cu1 Cu2 2.9515(12) .
Cu2 S3 2.2321(18) .
Cu2 S2 2.2407(17) .
Cu2 Cl2 2.2601(16) 3_655
Cu2 Cl3 2.6414(15) .
B1 N2 1.503(12) .
B1 N6 1.518(10) .
B1 N4 1.530(10) .
Cl2 Cu2 2.2601(16) 3_655
Cl3 Cu2 2.6414(15) 3_655
Cl3 Cu3 2.7475(15) 3_655
N1 C2 1.343(10) .
N1 N2 1.381(8) .
N2 C4 1.356(10) .
N3 C7 1.354(8) .
N3 N4 1.366(7) .
N4 C9 1.354(9) .
N5 C12 1.352(8) .
N5 N6 1.376(7) .
N6 C14 1.356(8) .
C1 C2 1.516(12) .
C2 C3 1.383(10) .
C3 C4 1.332(12) .
C4 C5 1.511(10) .
C6 C7 1.496(10) .
C7 C8 1.379(9) .
C8 C9 1.347(11) .
C9 C10 1.522(10) .
C11 C12 1.496(9) .
C12 C13 1.377(9) .
C13 C14 1.365(10) .
C14 C15 1.481(9) .
N7 C16 1.487(12) 5_566
N7 C16 1.487(12) .
N7 C17 1.501(11) .
N7 C17 1.501(11) 5_566
N7 C18 1.529(12) 5_566
N7 C18 1.529(12) .
N7 C19 1.608(13) 5_566
N7 C19 1.608(13) .
C16 C20 1.48(4) .
C17 C21 1.57(3) .
C18 C22 1.54(4) .
C19 C23 1.47(3) .
O1 C24 1.402(18) .
O1 C26 1.456(18) .
C24 C25 1.458(18) .
C26 C27 1.475(18) .
